data_4300346
_journal_name_full 'Inorganic Chemistry'
_journal_paper_doi 10.1021/ic050093r
_journal_year 2006
_chemical_formula_sum 'C60 H96 Cl4 N4 Ni4 O8'
_chemical_formula_weight 1378.05
_space_group_IT_number 15
_symmetry_cell_setting monoclinic
_symmetry_space_group_name_Hall '-C 2yc'
_symmetry_space_group_name_H-M 'C 1 2/c 1'
_cell_angle_alpha 90.00
_cell_angle_beta 106.9140(10)
_cell_angle_gamma 90.00
_cell_formula_units_Z 12
_cell_length_a 25.2519(16)
_cell_length_b 20.2768(13)
_cell_length_c 40.811(3)
_cell_measurement_temperature 150(2)
_cell_volume 19993(2)
_diffrn_ambient_temperature 150(2)
_exptl_crystal_density_diffrn 1.373
_cod_depositor_comments
;
The following automatic conversions were performed:
'_symmetry_cell_setting' value 'Monoclinic' changed to 'monoclinic'
according to '/home/saulius/struct/CIF-dictionaries/cif_core.dic'
dictionary named 'cif_core.dic' version 2.4.1 from 2010-06-29.

Automatic conversion script
Id: cif_fix_enum 1527 2010-12-29 10:47:43Z saulius 
;
_cod_original_sg_symbol_H-M 'C 2/c'
_cod_database_code 4300346

loop_
_symmetry_equiv_pos_as_xyz
'x, y, z'
'-x, y, -z+1/2'
'x+1/2, y+1/2, z'
'-x+1/2, y+1/2, -z+1/2'
'-x, -y, -z'
'x, -y, z-1/2'
'-x+1/2, -y+1/2, -z'
'x+1/2, -y+1/2, z-1/2'

loop_
_atom_site_label
_atom_site_type_symbol
_atom_site_fract_x
_atom_site_fract_y
_atom_site_fract_z
_atom_site_U_iso_or_equiv
_atom_site_adp_type
_atom_site_occupancy
_atom_site_symmetry_multiplicity
_atom_site_calc_flag
_atom_site_refinement_flags
_atom_site_disorder_assembly
_atom_site_disorder_group
Ni1 Ni 0.115750(17) 0.17884(2) 0.045382(10) 0.02580(10) Uani 1 1 d . . .
Ni2 Ni 0.214549(17) 0.17376(2) 0.113728(10) 0.02749(10) Uani 1 1 d . . .
Ni3 Ni 0.207730(17) 0.07256(2) 0.055621(10) 0.02648(10) Uani 1 1 d . . .
Ni4 Ni 0.122446(17) 0.06723(2) 0.098841(10) 0.02801(10) Uani 1 1 d . . .
Cl1 Cl 0.01913(3) 0.19179(4) 0.03300(2) 0.03665(19) Uani 1 1 d . . .
Cl2 Cl 0.31160(3) 0.18758(5) 0.12711(2) 0.0379(2) Uani 1 1 d . . .
Cl3 Cl 0.19943(4) 0.06232(4) -0.00326(2) 0.03531(19) Uani 1 1 d . . .
Cl4 Cl 0.12878(4) 0.04987(5) 0.15715(2) 0.0420(2) Uani 1 1 d . . .
N1 N 0.13492(12) 0.27683(14) 0.04094(7) 0.0301(6) Uani 1 1 d . . .
N2 N 0.19479(12) 0.26995(14) 0.12182(7) 0.0324(6) Uani 1 1 d . . .
N3 N 0.22527(11) -0.02549(14) 0.06855(7) 0.0318(6) Uani 1 1 d . . .
N4 N 0.10705(11) -0.02871(14) 0.08141(7) 0.0301(6) Uani 1 1 d . . .
O1 O 0.20008(9) 0.17313(11) 0.06034(5) 0.0268(5) Uani 1 1 d . . .
O2 O 0.13027(9) 0.16841(11) 0.09838(5) 0.0275(5) Uani 1 1 d . . .
O3 O 0.20802(9) 0.07376(11) 0.10561(5) 0.0292(5) Uani 1 1 d . . .
O4 O 0.12232(9) 0.07817(11) 0.04913(5) 0.0259(5) Uani 1 1 d . . .
O5 O 0.11054(10) 0.16531(12) -0.00648(6) 0.0354(6) Uani 1 1 d . . .
O6 O 0.22021(11) 0.15142(13) 0.16476(6) 0.0406(6) Uani 1 1 d . . .
O7 O 0.29246(10) 0.09249(12) 0.06716(6) 0.0375(6) Uani 1 1 d . . .
O8 O 0.03674(10) 0.08196(13) 0.08530(7) 0.0417(6) Uani 1 1 d . A .
C1 C 0.10123(16) 0.32952(18) 0.03607(9) 0.0368(8) Uani 1 1 d . . .
H1A H 0.0644 0.3239 0.0372 0.044 Uiso 1 1 calc R . .
C2 C 0.11833(19) 0.39136(19) 0.02955(10) 0.0474(10) Uani 1 1 d . . .
H2A H 0.0938 0.4279 0.0262 0.057 Uiso 1 1 calc R . .
C3 C 0.17183(19) 0.39926(19) 0.02797(11) 0.0488(10) Uani 1 1 d . . .
H3A H 0.1845 0.4414 0.0234 0.059 Uiso 1 1 calc R . .
C4 C 0.20655(17) 0.34560(19) 0.03303(9) 0.0416(9) Uani 1 1 d . . .
H4A H 0.2435 0.3503 0.0321 0.050 Uiso 1 1 calc R . .
C5 C 0.18708(14) 0.28455(17) 0.03953(8) 0.0305(7) Uani 1 1 d . . .
C6 C 0.22253(14) 0.22350(17) 0.04454(9) 0.0315(7) Uani 1 1 d . . .
H6A H 0.2250 0.2078 0.0221 0.038 Uiso 1 1 calc R . .
H6B H 0.2604 0.2342 0.0590 0.038 Uiso 1 1 calc R . .
C7 C 0.22831(17) 0.32285(19) 0.12870(9) 0.0417(9) Uani 1 1 d . . .
H7A H 0.2650 0.3187 0.1271 0.050 Uiso 1 1 calc R . .
C8 C 0.21154(19) 0.3825(2) 0.13787(10) 0.0500(10) Uani 1 1 d . . .
H8A H 0.2361 0.4192 0.1423 0.060 Uiso 1 1 calc R . .
C9 C 0.15877(19) 0.3888(2) 0.14062(10) 0.0500(10) Uani 1 1 d . . .
H9A H 0.1467 0.4294 0.1476 0.060 Uiso 1 1 calc R . .
C10 C 0.12374(17) 0.33534(19) 0.13309(9) 0.0410(9) Uani 1 1 d . . .
H10A H 0.0869 0.3388 0.1344 0.049 Uiso 1 1 calc R . .
C11 C 0.14282(15) 0.27636(18) 0.12360(8) 0.0325(7) Uani 1 1 d . . .
C12 C 0.10720(14) 0.21519(18) 0.11594(9) 0.0343(8) Uani 1 1 d . . .
H12A H 0.1043 0.1958 0.1376 0.041 Uiso 1 1 calc R . .
H12B H 0.0695 0.2271 0.1018 0.041 Uiso 1 1 calc R . .
C13 C 0.22578(16) -0.07626(19) 0.04763(10) 0.0402(9) Uani 1 1 d . . .
H13A H 0.2122 -0.0696 0.0236 0.048 Uiso 1 1 calc R . .
C14 C 0.24511(18) -0.1375(2) 0.05957(12) 0.0513(11) Uani 1 1 d . . .
H14A H 0.2446 -0.1728 0.0442 0.062 Uiso 1 1 calc R . .
C15 C 0.26544(18) -0.1467(2) 0.09463(13) 0.0537(11) Uani 1 1 d . . .
H15A H 0.2794 -0.1885 0.1036 0.064 Uiso 1 1 calc R . .
C16 C 0.26518(16) -0.0951(2) 0.11615(11) 0.0448(9) Uani 1 1 d . . .
H16A H 0.2789 -0.1009 0.1402 0.054 Uiso 1 1 calc R . .
C17 C 0.24482(14) -0.03455(18) 0.10260(9) 0.0341(8) Uani 1 1 d . . .
C18 C 0.24365(15) 0.02455(18) 0.12472(9) 0.0367(8) Uani 1 1 d . . .
H18A H 0.2307 0.0110 0.1444 0.044 Uiso 1 1 calc R . .
H18B H 0.2815 0.0427 0.1338 0.044 Uiso 1 1 calc R . .
C19 C 0.11002(15) -0.08461(18) 0.09941(9) 0.0358(8) Uani 1 1 d . . .
H19A H 0.1239 -0.0826 0.1237 0.043 Uiso 1 1 calc R . .
C20 C 0.09370(16) -0.14472(19) 0.08414(9) 0.0409(9) Uani 1 1 d . . .
H20A H 0.0971 -0.1836 0.0976 0.049 Uiso 1 1 calc R . .
C21 C 0.07232(16) -0.14758(19) 0.04900(10) 0.0425(9) Uani 1 1 d . . .
H21A H 0.0597 -0.1883 0.0379 0.051 Uiso 1 1 calc R . .
C22 C 0.06944(14) -0.09047(18) 0.03011(9) 0.0345(8) Uani 1 1 d . . .
H22A H 0.0551 -0.0914 0.0059 0.041 Uiso 1 1 calc R . .
C23 C 0.08776(13) -0.03193(17) 0.04701(8) 0.0288(7) Uani 1 1 d . . .
C24 C 0.08662(14) 0.03198(17) 0.02786(8) 0.0315(7) Uani 1 1 d . . .
H24A H 0.0985 0.0240 0.0071 0.038 Uiso 1 1 calc R . .
H24B H 0.0484 0.0497 0.0206 0.038 Uiso 1 1 calc R . .
C25 C 0.09493(17) 0.21143(18) -0.03420(8) 0.0404(9) Uani 1 1 d . . .
H25A H 0.1263 0.2416 -0.0330 0.049 Uiso 1 1 calc R . .
H25B H 0.0634 0.2383 -0.0320 0.049 Uiso 1 1 calc R . .
C26 C 0.07880(17) 0.17642(18) -0.06828(8) 0.0384(9) Uani 1 1 d . . .
H26A H 0.0485 0.1450 -0.0689 0.046 Uiso 1 1 calc R . .
H26B H 0.1109 0.1508 -0.0706 0.046 Uiso 1 1 calc R . .
C27 C 0.05990(17) 0.22361(18) -0.09841(9) 0.0388(8) Uani 1 1 d . . .
H27A H 0.0896 0.2562 -0.0971 0.047 Uiso 1 1 calc R . .
H27B H 0.0270 0.2480 -0.0965 0.047 Uiso 1 1 calc R . .
C28 C 0.04545(15) 0.18954(18) -0.13338(8) 0.0344(8) Uani 1 1 d . . .
H28A H 0.0778 0.1618 -0.1342 0.041 Uiso 1 1 calc R . .
C29 C -0.00508(16) 0.1446(2) -0.13946(9) 0.0405(9) Uani 1 1 d . . .
H29A H 0.0020 0.1110 -0.1211 0.049 Uiso 1 1 calc R . .
H29B H -0.0374 0.1712 -0.1383 0.049 Uiso 1 1 calc R . .
C30 C -0.01858(19) 0.1102(2) -0.17405(10) 0.0528(11) Uani 1 1 d . . .
H30A H -0.0525 0.0832 -0.1774 0.063 Uiso 1 1 calc R . .
H30B H 0.0122 0.0802 -0.1745 0.063 Uiso 1 1 calc R . .
C31 C -0.02746(18) 0.1604(2) -0.20304(9) 0.0511(11) Uani 1 1 d . . .
H31A H -0.0329 0.1368 -0.2250 0.061 Uiso 1 1 calc R . .
H31B H -0.0614 0.1862 -0.2046 0.061 Uiso 1 1 calc R . .
C32 C 0.02133(17) 0.2070(2) -0.19739(9) 0.0460(10) Uani 1 1 d . . .
H32A H 0.0127 0.2413 -0.2154 0.055 Uiso 1 1 calc R . .
H32B H 0.0541 0.1822 -0.1993 0.055 Uiso 1 1 calc R . .
C33 C 0.03502(17) 0.24012(19) -0.16228(9) 0.0406(9) Uani 1 1 d . . .
H33A H 0.0683 0.2680 -0.1590 0.049 Uiso 1 1 calc R . .
H33B H 0.0039 0.2691 -0.1614 0.049 Uiso 1 1 calc R . .
C34 C 0.24778(15) 0.1876(2) 0.19515(9) 0.0405(9) Uani 1 1 d . . .
H34A H 0.2738 0.2194 0.1898 0.049 Uiso 1 1 calc R . .
H34B H 0.2695 0.1567 0.2127 0.049 Uiso 1 1 calc R . .
C35 C 0.20730(16) 0.2244(2) 0.20942(9) 0.0437(9) Uani 1 1 d . . .
H35A H 0.1869 0.1922 0.2194 0.052 Uiso 1 1 calc R . .
H35B H 0.1800 0.2473 0.1904 0.052 Uiso 1 1 calc R . .
C36 C 0.23443(17) 0.2749(2) 0.23667(10) 0.0458(9) Uani 1 1 d . . .
H36A H 0.2558 0.3060 0.2268 0.055 Uiso 1 1 calc R . .
H36B H 0.2049 0.3004 0.2424 0.055 Uiso 1 1 calc R . .
C37 C 0.27276(15) 0.24724(18) 0.26964(9) 0.0365(8) Uani 1 1 d . . .
H37A H 0.3026 0.2214 0.2639 0.044 Uiso 1 1 calc R . .
C38 C 0.24232(18) 0.2018(2) 0.28772(10) 0.0472(10) Uani 1 1 d . . .
H38A H 0.2104 0.2257 0.2915 0.057 Uiso 1 1 calc R . .
H38B H 0.2277 0.1635 0.2728 0.057 Uiso 1 1 calc R . .
C39 C 0.2791(2) 0.1774(2) 0.32166(11) 0.0579(12) Uani 1 1 d . . .
H39A H 0.3094 0.1504 0.3178 0.070 Uiso 1 1 calc R . .
H39B H 0.2573 0.1492 0.3328 0.070 Uiso 1 1 calc R . .
C40 C 0.3038(2) 0.2359(2) 0.34539(10) 0.0589(12) Uani 1 1 d . . .
H40A H 0.2737 0.2613 0.3506 0.071 Uiso 1 1 calc R . .
H40B H 0.3288 0.2193 0.3672 0.071 Uiso 1 1 calc R . .
C41 C 0.3355(2) 0.2800(2) 0.32785(11) 0.0641(13) Uani 1 1 d . . .
H41A H 0.3501 0.3184 0.3427 0.077 Uiso 1 1 calc R . .
H41B H 0.3674 0.2553 0.3245 0.077 Uiso 1 1 calc R . .
C42 C 0.29959(19) 0.3037(2) 0.29368(11) 0.0541(11) Uani 1 1 d . . .
H42A H 0.3223 0.3306 0.2826 0.065 Uiso 1 1 calc R . .
H42B H 0.2701 0.3325 0.2973 0.065 Uiso 1 1 calc R . .
C43 C 0.33549(15) 0.0472(2) 0.06705(11) 0.0442(9) Uani 1 1 d . . .
H43A H 0.3256 0.0235 0.0449 0.053 Uiso 1 1 calc R . .
H43B H 0.3387 0.0142 0.0854 0.053 Uiso 1 1 calc R . .
C44 C 0.39052(15) 0.08069(19) 0.07236(10) 0.0417(9) Uani 1 1 d . . .
H44A H 0.3993 0.1070 0.0937 0.050 Uiso 1 1 calc R . .
H44B H 0.3883 0.1113 0.0531 0.050 Uiso 1 1 calc R . .
C45 C 0.43679(15) 0.0308(2) 0.07468(11) 0.0466(10) Uani 1 1 d . . .
H45A H 0.4385 0.0004 0.0940 0.056 Uiso 1 1 calc R . .
H45B H 0.4271 0.0042 0.0534 0.056 Uiso 1 1 calc R . .
C46 C 0.49421(15) 0.06037(19) 0.07978(10) 0.0392(8) Uani 1 1 d . . .
H46A H 0.4924 0.0903 0.0600 0.047 Uiso 1 1 calc R . .
C47 C 0.53607(16) 0.0059(2) 0.07990(11) 0.0460(10) Uani 1 1 d . . .
H47A H 0.5357 -0.0266 0.0979 0.055 Uiso 1 1 calc R . .
H47B H 0.5249 -0.0172 0.0576 0.055 Uiso 1 1 calc R . .
C48 C 0.59454(17) 0.0323(2) 0.08626(12) 0.0557(11) Uani 1 1 d . . .
H48A H 0.5963 0.0597 0.0666 0.067 Uiso 1 1 calc R . .
H48B H 0.6205 -0.0051 0.0882 0.067 Uiso 1 1 calc R . .
C49 C 0.61233(18) 0.0735(2) 0.11899(14) 0.0655(14) Uani 1 1 d . . .
H49A H 0.6158 0.0446 0.1390 0.079 Uiso 1 1 calc R . .
H49B H 0.6490 0.0933 0.1212 0.079 Uiso 1 1 calc R . .
C50 C 0.57107(18) 0.1278(2) 0.11881(14) 0.0669(14) Uani 1 1 d . . .
H50A H 0.5714 0.1601 0.1007 0.080 Uiso 1 1 calc R . .
H50B H 0.5822 0.1510 0.1411 0.080 Uiso 1 1 calc R . .
C51 C 0.51302(16) 0.1009(2) 0.11251(11) 0.0461(10) Uani 1 1 d . . .
H51A H 0.4871 0.1381 0.1111 0.055 Uiso 1 1 calc R . .
H51B H 0.5117 0.0730 0.1322 0.055 Uiso 1 1 calc R . .
C52 C -0.0055(2) 0.0560(3) 0.09771(13) 0.086(2) Uani 1 1 d . . .
C53 C -0.0530(2) 0.0246(3) 0.07308(14) 0.0355(17) Uiso 0.636(10) 1 d P A 1
H53A H -0.0398 -0.0144 0.0631 0.043 Uiso 0.636(10) 1 calc PR A 1
H53B H -0.0691 0.0560 0.0542 0.043 Uiso 0.636(10) 1 calc PR A 1
C53A C -0.0522(4) 0.0666(6) 0.0892(3) 0.042(3) Uiso 0.364(10) 1 d P A 2
H53C H -0.0616 0.0852 0.0658 0.050 Uiso 0.364(10) 1 calc PR A 2
H53D H -0.0592 0.1015 0.1044 0.050 Uiso 0.364(10) 1 calc PR A 2
C54 C -0.09808(17) 0.0027(3) 0.08866(13) 0.0624(13) Uani 1 1 d . . .
C55 C -0.1380(2) 0.0484(2) 0.09736(12) 0.0573(12) Uani 1 1 d . A .
H55A H -0.1150 0.0761 0.1165 0.069 Uiso 1 1 calc R B 1
C56 C -0.1654(2) 0.0959(3) 0.07040(16) 0.0811(17) Uani 1 1 d . . .
H56A H -0.1882 0.0717 0.0501 0.097 Uiso 1 1 calc R A .
H56B H -0.1371 0.1214 0.0634 0.097 Uiso 1 1 calc R . .
C57 C -0.2027(3) 0.1439(3) 0.0833(2) 0.116(3) Uani 1 1 d . A .
H57A H -0.1791 0.1725 0.1014 0.139 Uiso 1 1 calc R C 1
H57B H -0.2231 0.1725 0.0641 0.139 Uiso 1 1 calc R C 1
C58 C -0.2423(3) 0.1097(4) 0.0970(2) 0.066(2) Uiso 0.717(8) 1 d P A 1
H58A H -0.2697 0.0868 0.0781 0.080 Uiso 0.717(8) 1 calc PR A 1
H58B H -0.2623 0.1423 0.1069 0.080 Uiso 0.717(8) 1 calc PR A 1
C59 C -0.2151(3) 0.0611(4) 0.12351(19) 0.066(2) Uiso 0.717(8) 1 d P A 1
H59A H -0.2439 0.0356 0.1300 0.079 Uiso 0.717(8) 1 calc PR A 1
H59B H -0.1929 0.0849 0.1441 0.079 Uiso 0.717(8) 1 calc PR A 1
C60 C -0.1779(3) 0.0138(3) 0.11202(17) 0.0499(16) Uiso 0.717(8) 1 d P A 1
H60A H -0.1571 -0.0131 0.1318 0.060 Uiso 0.717(8) 1 calc PR A 1
H60B H -0.2009 -0.0164 0.0946 0.060 Uiso 0.717(8) 1 calc PR A 1
C58A C -0.2624(12) 0.0798(15) 0.0795(8) 0.112(9) Uiso 0.283(8) 1 d P A 2
H58C H -0.2887 0.0988 0.0907 0.134 Uiso 0.283(8) 1 calc PR A 2
H58D H -0.2825 0.0745 0.0549 0.134 Uiso 0.283(8) 1 calc PR A 2
C59A C -0.2492(11) 0.0254(14) 0.0914(7) 0.108(9) Uiso 0.283(8) 1 d P A 2
H59C H -0.2743 0.0008 0.1000 0.130 Uiso 0.283(8) 1 calc PR A 2
C60A C -0.1927(6) -0.0040(7) 0.0928(4) 0.044(4) Uiso 0.283(8) 1 d P A 2
H60C H -0.1972 -0.0296 0.0715 0.053 Uiso 0.283(8) 1 calc PR A 2
H60D H -0.1826 -0.0357 0.1121 0.053 Uiso 0.283(8) 1 calc PR A 2
Ni5 Ni 0.453728(17) -0.15624(2) 0.214108(10) 0.02959(11) Uani 1 1 d . . .
Ni6 Ni 0.453562(18) -0.05134(2) 0.268882(11) 0.03156(11) Uani 1 1 d . . .
Cl5 Cl 0.35638(4) -0.16663(5) 0.19598(2) 0.0449(2) Uani 1 1 d . . .
Cl6 Cl 0.45187(4) -0.04275(5) 0.32609(2) 0.0458(2) Uani 1 1 d . . .
N5 N 0.47381(12) -0.25331(15) 0.20829(7) 0.0343(7) Uani 1 1 d . . .
N6 N 0.43948(13) 0.04635(16) 0.25463(8) 0.0404(7) Uani 1 1 d . . .
O9 O 0.53799(9) -0.15188(11) 0.23340(6) 0.0292(5) Uani 1 1 d . . .
O10 O 0.46028(9) -0.05556(12) 0.22034(5) 0.0304(5) Uani 1 1 d . . .
O11 O 0.45549(11) -0.14016(15) 0.16389(6) 0.0470(7) Uani 1 1 d . . .
O12 O 0.36758(10) -0.06504(14) 0.25174(7) 0.0456(7) Uani 1 1 d . . .
C61 C 0.43905(18) -0.3051(2) 0.19899(10) 0.0453(9) Uani 1 1 d . . .
H61A H 0.4016 -0.3004 0.1990 0.054 Uiso 1 1 calc R . .
C62 C 0.4563(2) -0.3642(2) 0.18958(11) 0.0551(11) Uani 1 1 d . . .
H62A H 0.4310 -0.4000 0.1833 0.066 Uiso 1 1 calc R . .
C63 C 0.5103(2) -0.3718(2) 0.18920(10) 0.0538(11) Uani 1 1 d . . .
H63A H 0.5227 -0.4124 0.1825 0.065 Uiso 1 1 calc R . .
C64 C 0.54595(17) -0.3192(2) 0.19878(9) 0.0433(9) Uani 1 1 d . . .
H64A H 0.5834 -0.3231 0.1987 0.052 Uiso 1 1 calc R . .
C65 C 0.52654(15) -0.26019(18) 0.20851(8) 0.0352(8) Uani 1 1 d . . .
C66 C 0.56350(15) -0.20033(19) 0.21838(9) 0.0371(8) Uani 1 1 d . . .
H66A H 0.5992 -0.2134 0.2348 0.044 Uiso 1 1 calc R . .
H66B H 0.5712 -0.1819 0.1978 0.044 Uiso 1 1 calc R . .
C67 C 0.43658(17) 0.0982(2) 0.27439(11) 0.0486(10) Uani 1 1 d . . .
H67A H 0.4480 0.0931 0.2986 0.058 Uiso 1 1 calc R . .
C68 C 0.41754(18) 0.1588(2) 0.26073(13) 0.0560(11) Uani 1 1 d . . .
H68A H 0.4163 0.1951 0.2752 0.067 Uiso 1 1 calc R . .
C69 C 0.40038(17) 0.1661(2) 0.22568(13) 0.0565(12) Uani 1 1 d . . .
H69A H 0.3867 0.2073 0.2157 0.068 Uiso 1 1 calc R . .
C70 C 0.40323(16) 0.1132(2) 0.20509(12) 0.0496(10) Uani 1 1 d . . .
H70A H 0.3915 0.1172 0.1809 0.059 Uiso 1 1 calc R . .
C71 C 0.42368(15) 0.05372(19) 0.22056(10) 0.0400(9) Uani 1 1 d . . .
C72 C 0.42739(15) -0.00671(19) 0.19966(9) 0.0395(9) Uani 1 1 d . . .
H72A H 0.3898 -0.0244 0.1890 0.047 Uiso 1 1 calc R . .
H72B H 0.4436 0.0056 0.1811 0.047 Uiso 1 1 calc R . .
C73 C 0.4216(3) -0.1603(4) 0.13071(17) 0.0317(18) Uiso 0.515(10) 1 d P D 1
C74 C 0.4582(3) -0.2051(4) 0.11501(19) 0.041(2) Uiso 0.515(10) 1 d P D 1
C75 C 0.4068(5) -0.2145(6) 0.0755(3) 0.060(3) Uiso 0.515(10) 1 d P D 1
C73A C 0.4368(4) -0.1908(5) 0.1364(2) 0.049(2) Uiso 0.485(10) 1 d P D 2
C74A C 0.4261(3) -0.1594(4) 0.1028(2) 0.044(2) Uiso 0.485(10) 1 d P D 2
C75A C 0.4251(4) -0.2431(5) 0.0829(2) 0.044(2) Uiso 0.485(10) 1 d P D 2
C76 C 0.3908(2) -0.1911(3) 0.04596(18) 0.086(2) Uani 1 1 d . . .
H76A H 0.3611 -0.1590 0.0468 0.103 Uiso 1 1 calc R D 1
C77 C 0.4328(2) -0.1504(2) 0.03407(15) 0.0757(17) Uani 1 1 d . D .
H77A H 0.4662 -0.1781 0.0373 0.091 Uiso 1 1 calc R E 1
H77B H 0.4437 -0.1126 0.0500 0.091 Uiso 1 1 calc R E 1
C78 C 0.4167(5) -0.1203(6) -0.0055(3) 0.071(3) Uiso 0.499(12) 1 d P D 1
H78A H 0.3887 -0.0850 -0.0081 0.086 Uiso 0.499(12) 1 calc PR D 1
H78B H 0.4501 -0.1009 -0.0097 0.086 Uiso 0.499(12) 1 calc PR D 1
C79 C 0.3934(5) -0.1764(6) -0.0319(3) 0.075(3) Uiso 0.499(12) 1 d P D 1
H79A H 0.3779 -0.1568 -0.0549 0.090 Uiso 0.499(12) 1 calc PR D 1
H79B H 0.4240 -0.2062 -0.0328 0.090 Uiso 0.499(12) 1 calc PR D 1
C80 C 0.3491(5) -0.2160(6) -0.0228(3) 0.069(3) Uiso 0.499(12) 1 d P D 1
H80A H 0.3417 -0.2560 -0.0373 0.083 Uiso 0.499(12) 1 calc PR D 1
H80B H 0.3146 -0.1895 -0.0288 0.083 Uiso 0.499(12) 1 calc PR D 1
C78A C 0.4006(5) -0.1126(5) 0.0081(3) 0.062(3) Uiso 0.501(12) 1 d P D 2
H78C H 0.4240 -0.0808 0.0002 0.074 Uiso 0.501(12) 1 calc PR D 2
H78D H 0.3732 -0.0876 0.0162 0.074 Uiso 0.501(12) 1 calc PR D 2
C79A C 0.3699(5) -0.1600(5) -0.0223(3) 0.064(3) Uiso 0.501(12) 1 d P D 2
H79C H 0.3507 -0.1342 -0.0429 0.076 Uiso 0.501(12) 1 calc PR D 2
H79D H 0.3966 -0.1903 -0.0281 0.076 Uiso 0.501(12) 1 calc PR D 2
C80A C 0.3288(5) -0.1981(6) -0.0094(3) 0.071(3) Uiso 0.501(12) 1 d P D 2
H80C H 0.3055 -0.1680 -0.0004 0.085 Uiso 0.501(12) 1 calc PR D 2
H80D H 0.3046 -0.2254 -0.0279 0.085 Uiso 0.501(12) 1 calc PR D 2
C81 C 0.3626(3) -0.2390(3) 0.01751(15) 0.097(2) Uani 1 1 d . D .
H81A H 0.3272 -0.2524 0.0213 0.117 Uiso 1 1 calc R F 1
H81B H 0.3861 -0.2790 0.0205 0.117 Uiso 1 1 calc R F 1
C82 C 0.3288(3) -0.0103(4) 0.2522(2) 0.053(2) Uiso 0.610(12) 1 d P G 1
C83 C 0.2760(3) -0.0406(4) 0.25407(19) 0.049(2) Uiso 0.610(12) 1 d P G 1
C82A C 0.3220(5) -0.0402(6) 0.2625(3) 0.045(3) Uiso 0.390(12) 1 d P G 2
C83A C 0.2792(4) -0.0115(5) 0.2329(3) 0.047(4) Uiso 0.390(12) 1 d P G 2
C84 C 0.23466(19) 0.0209(3) 0.25173(16) 0.0848(19) Uani 1 1 d . . .
H84A H 0.2496 0.0522 0.2708 0.102 Uiso 1 1 calc R G 1
H84B H 0.2286 0.0446 0.2297 0.102 Uiso 1 1 calc R G 1
C85 C 0.18144(18) -0.0101(2) 0.25426(12) 0.0566(12) Uani 1 1 d . G .
H85A H 0.1672 -0.0394 0.2339 0.068 Uiso 1 1 calc R . .
C86 C 0.1893(2) -0.0517(2) 0.28568(13) 0.0743(17) Uani 1 1 d . . .
H86A H 0.2037 -0.0240 0.3063 0.089 Uiso 1 1 calc R G .
H86B H 0.2169 -0.0865 0.2860 0.089 Uiso 1 1 calc R . .
C87 C 0.1351(3) -0.0838(3) 0.28674(14) 0.0827(18) Uani 1 1 d . G .
H87A H 0.1226 -0.1153 0.2675 0.099 Uiso 1 1 calc R . .
H87B H 0.1412 -0.1086 0.3084 0.099 Uiso 1 1 calc R . .
C88 C 0.0907(2) -0.0321(3) 0.28421(14) 0.0721(15) Uani 1 1 d . . .
H88A H 0.1007 -0.0048 0.3052 0.087 Uiso 1 1 calc R G .
H88B H 0.0551 -0.0543 0.2826 0.087 Uiso 1 1 calc R . .
C89 C 0.08364(17) 0.0121(2) 0.25325(11) 0.0505(10) Uani 1 1 d . G .
H89A H 0.0569 0.0476 0.2537 0.061 Uiso 1 1 calc R . .
H89B H 0.0683 -0.0140 0.2321 0.061 Uiso 1 1 calc R . .
C90 C 0.13806(16) 0.0429(2) 0.25248(10) 0.0428(9) Uani 1 1 d . . .
H90A H 0.1513 0.0734 0.2721 0.051 Uiso 1 1 calc R G .
H90B H 0.1323 0.0686 0.2311 0.051 Uiso 1 1 calc R . .

loop_
_atom_site_aniso_label
_atom_site_aniso_U_11
_atom_site_aniso_U_22
_atom_site_aniso_U_33
_atom_site_aniso_U_23
_atom_site_aniso_U_13
_atom_site_aniso_U_12
Ni1 0.0275(2) 0.0277(2) 0.01967(19) 0.00036(16) 0.00293(16) -0.00234(17)
Ni2 0.0270(2) 0.0320(2) 0.0206(2) -0.00261(17) 0.00246(16) -0.00288(17)
Ni3 0.0284(2) 0.0275(2) 0.0221(2) 0.00013(16) 0.00506(16) -0.00152(17)
Ni4 0.0312(2) 0.0320(2) 0.0194(2) 0.00092(17) 0.00510(16) -0.00543(18)
Cl1 0.0295(4) 0.0401(5) 0.0349(4) -0.0009(4) 0.0008(3) -0.0010(4)
Cl2 0.0276(4) 0.0467(5) 0.0346(4) -0.0055(4) 0.0012(3) -0.0041(4)
Cl3 0.0436(5) 0.0370(5) 0.0266(4) -0.0014(3) 0.0123(3) -0.0023(4)
Cl4 0.0524(6) 0.0513(6) 0.0223(4) 0.0013(4) 0.0108(4) -0.0126(4)
N1 0.0377(16) 0.0297(15) 0.0209(13) -0.0008(11) 0.0055(11) -0.0017(12)
N2 0.0376(16) 0.0351(16) 0.0213(13) -0.0039(12) 0.0038(12) -0.0031(13)
N3 0.0302(15) 0.0302(15) 0.0337(15) 0.0004(12) 0.0075(12) -0.0002(12)
N4 0.0303(15) 0.0320(15) 0.0261(14) 0.0018(12) 0.0052(11) -0.0062(12)
O1 0.0293(12) 0.0264(12) 0.0247(11) -0.0003(9) 0.0077(9) -0.0043(9)
O2 0.0287(12) 0.0309(12) 0.0229(11) -0.0034(9) 0.0076(9) -0.0022(9)
O3 0.0331(12) 0.0296(12) 0.0202(11) 0.0023(9) 0.0003(9) 0.0005(10)
O4 0.0289(12) 0.0265(12) 0.0185(10) -0.0008(9) 0.0007(9) -0.0051(9)
O5 0.0487(15) 0.0345(13) 0.0194(11) 0.0049(10) 0.0041(10) 0.0028(11)
O6 0.0479(15) 0.0498(16) 0.0192(11) -0.0066(11) 0.0020(10) -0.0111(12)
O7 0.0282(13) 0.0396(14) 0.0440(15) -0.0067(11) 0.0093(11) 0.0011(11)
O8 0.0339(14) 0.0473(16) 0.0476(16) 0.0065(12) 0.0177(12) -0.0039(12)
C1 0.046(2) 0.035(2) 0.0297(18) -0.0007(15) 0.0102(16) 0.0033(16)
C2 0.068(3) 0.030(2) 0.045(2) 0.0026(17) 0.019(2) 0.0069(19)
C3 0.069(3) 0.030(2) 0.052(2) 0.0040(17) 0.024(2) -0.0056(19)
C4 0.054(2) 0.035(2) 0.039(2) -0.0008(16) 0.0190(18) -0.0084(18)
C5 0.0388(19) 0.0332(18) 0.0196(15) -0.0033(13) 0.0086(13) -0.0055(15)
C6 0.0318(18) 0.0314(18) 0.0324(18) -0.0005(14) 0.0112(14) -0.0073(14)
C7 0.049(2) 0.042(2) 0.0312(19) -0.0050(16) 0.0066(16) -0.0087(18)
C8 0.061(3) 0.040(2) 0.045(2) -0.0095(18) 0.009(2) -0.010(2)
C9 0.073(3) 0.035(2) 0.039(2) -0.0092(17) 0.011(2) 0.006(2)
C10 0.048(2) 0.045(2) 0.0296(18) -0.0034(16) 0.0106(16) 0.0068(18)
C11 0.0389(19) 0.0379(19) 0.0191(15) -0.0018(14) 0.0059(14) -0.0011(15)
C12 0.0318(18) 0.043(2) 0.0287(17) -0.0055(15) 0.0093(14) -0.0001(15)
C13 0.041(2) 0.036(2) 0.043(2) -0.0013(16) 0.0120(17) -0.0023(16)
C14 0.054(3) 0.031(2) 0.072(3) -0.005(2) 0.023(2) 0.0001(18)
C15 0.052(3) 0.036(2) 0.074(3) 0.013(2) 0.020(2) 0.0099(19)
C16 0.040(2) 0.042(2) 0.051(2) 0.0168(19) 0.0102(18) 0.0060(17)
C17 0.0256(17) 0.0361(19) 0.0382(19) 0.0074(15) 0.0055(14) -0.0008(14)
C18 0.0361(19) 0.042(2) 0.0270(17) 0.0071(15) 0.0014(14) 0.0031(16)
C19 0.0370(19) 0.038(2) 0.0309(18) 0.0049(15) 0.0080(15) -0.0041(16)
C20 0.051(2) 0.034(2) 0.038(2) 0.0081(16) 0.0121(17) -0.0078(17)
C21 0.050(2) 0.033(2) 0.041(2) -0.0015(16) 0.0092(18) -0.0096(17)
C22 0.0357(19) 0.037(2) 0.0276(17) -0.0025(14) 0.0045(14) -0.0074(15)
C23 0.0250(16) 0.0333(18) 0.0263(16) 0.0001(14) 0.0047(13) -0.0063(13)
C24 0.0345(18) 0.0329(18) 0.0220(15) -0.0020(13) 0.0004(13) -0.0077(14)
C25 0.060(3) 0.033(2) 0.0208(16) 0.0048(14) 0.0010(16) 0.0012(17)
C26 0.054(2) 0.0300(19) 0.0252(17) 0.0029(14) 0.0028(16) 0.0028(16)
C27 0.052(2) 0.0319(19) 0.0267(18) 0.0032(15) 0.0030(16) 0.0001(17)
C28 0.043(2) 0.0354(19) 0.0222(16) 0.0033(14) 0.0049(14) 0.0025(16)
C29 0.047(2) 0.046(2) 0.0284(18) 0.0006(16) 0.0109(16) -0.0032(18)
C30 0.066(3) 0.054(3) 0.035(2) -0.0029(19) 0.009(2) -0.018(2)
C31 0.061(3) 0.061(3) 0.0263(19) -0.0015(18) 0.0037(18) -0.008(2)
C32 0.058(3) 0.056(3) 0.0223(17) 0.0059(17) 0.0092(17) -0.004(2)
C33 0.049(2) 0.044(2) 0.0251(17) 0.0058(15) 0.0048(16) -0.0040(18)
C34 0.039(2) 0.053(2) 0.0254(17) -0.0070(16) 0.0027(15) -0.0099(18)
C35 0.040(2) 0.054(2) 0.0311(19) -0.0043(17) 0.0018(16) -0.0015(18)
C36 0.053(2) 0.045(2) 0.037(2) -0.0032(17) 0.0093(18) -0.0002(19)
C37 0.0352(19) 0.036(2) 0.0347(19) -0.0041(15) 0.0039(15) -0.0002(15)
C38 0.056(3) 0.043(2) 0.039(2) -0.0010(17) 0.0078(19) -0.0023(19)
C39 0.068(3) 0.056(3) 0.045(2) 0.006(2) 0.008(2) -0.004(2)
C40 0.074(3) 0.066(3) 0.030(2) -0.008(2) 0.004(2) 0.009(2)
C41 0.073(3) 0.063(3) 0.043(2) -0.013(2) -0.004(2) -0.013(3)
C42 0.063(3) 0.047(3) 0.044(2) -0.0085(19) 0.002(2) -0.011(2)
C43 0.036(2) 0.042(2) 0.054(2) -0.0101(18) 0.0120(18) 0.0001(17)
C44 0.037(2) 0.039(2) 0.049(2) -0.0090(17) 0.0127(17) -0.0008(16)
C45 0.037(2) 0.042(2) 0.060(3) -0.0144(19) 0.0114(18) -0.0021(17)
C46 0.036(2) 0.039(2) 0.043(2) -0.0019(16) 0.0130(16) -0.0046(16)
C47 0.040(2) 0.049(2) 0.050(2) -0.0133(19) 0.0154(18) 0.0009(18)
C48 0.041(2) 0.064(3) 0.067(3) -0.008(2) 0.023(2) 0.001(2)
C49 0.040(2) 0.061(3) 0.092(4) -0.023(3) 0.014(2) -0.007(2)
C50 0.046(3) 0.055(3) 0.095(4) -0.021(3) 0.011(3) -0.010(2)
C51 0.041(2) 0.037(2) 0.058(3) -0.0084(18) 0.0105(19) 0.0026(17)
C52 0.042(3) 0.138(5) 0.065(3) 0.049(3) -0.002(2) -0.040(3)
C54 0.033(2) 0.088(4) 0.070(3) 0.025(3) 0.019(2) 0.000(2)
C55 0.079(3) 0.045(3) 0.056(3) 0.005(2) 0.033(2) -0.005(2)
C56 0.088(4) 0.076(4) 0.091(4) 0.024(3) 0.044(3) 0.010(3)
C57 0.125(6) 0.075(5) 0.153(7) 0.029(4) 0.048(5) 0.035(4)
Ni5 0.0243(2) 0.0389(3) 0.0241(2) -0.00084(18) 0.00464(17) -0.00254(18)
Ni6 0.0309(2) 0.0384(3) 0.0259(2) 0.00211(18) 0.00894(18) 0.00661(19)
Cl5 0.0261(4) 0.0652(7) 0.0387(5) 0.0032(4) 0.0022(4) -0.0048(4)
Cl6 0.0500(6) 0.0593(6) 0.0319(5) -0.0001(4) 0.0181(4) 0.0119(5)
N5 0.0345(16) 0.0395(17) 0.0268(14) -0.0037(12) 0.0056(12) -0.0036(13)
N6 0.0411(18) 0.0405(18) 0.0383(17) 0.0029(14) 0.0099(14) 0.0096(14)
O9 0.0268(12) 0.0328(13) 0.0290(12) -0.0049(10) 0.0096(9) -0.0020(10)
O10 0.0322(12) 0.0349(13) 0.0218(11) 0.0041(9) 0.0041(9) 0.0011(10)
O11 0.0520(17) 0.0632(19) 0.0227(12) -0.0049(12) 0.0061(11) -0.0137(14)
O12 0.0286(13) 0.0568(18) 0.0538(17) 0.0065(13) 0.0156(12) 0.0129(12)
C61 0.049(2) 0.045(2) 0.038(2) -0.0065(17) 0.0068(18) -0.0126(19)
C62 0.071(3) 0.042(2) 0.043(2) -0.0063(19) 0.002(2) -0.011(2)
C63 0.080(3) 0.040(2) 0.033(2) -0.0083(17) 0.003(2) 0.006(2)
C64 0.050(2) 0.046(2) 0.0305(19) -0.0027(17) 0.0072(17) 0.0083(18)
C65 0.041(2) 0.041(2) 0.0230(16) -0.0019(14) 0.0076(14) 0.0000(16)
C66 0.0336(19) 0.046(2) 0.0342(19) -0.0047(16) 0.0139(15) 0.0023(16)
C67 0.043(2) 0.050(3) 0.052(2) -0.006(2) 0.0135(19) 0.0067(19)
C68 0.046(3) 0.045(3) 0.077(3) -0.007(2) 0.019(2) 0.006(2)
C69 0.042(2) 0.039(2) 0.087(4) 0.014(2) 0.017(2) 0.0070(19)
C70 0.039(2) 0.048(2) 0.059(3) 0.017(2) 0.0101(19) 0.0044(18)
C71 0.0306(19) 0.042(2) 0.044(2) 0.0103(17) 0.0057(16) 0.0042(16)
C72 0.038(2) 0.047(2) 0.0304(18) 0.0082(16) 0.0055(15) 0.0063(17)
C76 0.041(3) 0.059(3) 0.152(6) -0.053(4) 0.020(3) -0.013(2)
C77 0.057(3) 0.044(3) 0.119(5) -0.030(3) 0.013(3) -0.006(2)
C81 0.105(5) 0.080(4) 0.084(4) -0.013(3) -0.010(4) -0.048(4)
C84 0.037(3) 0.094(4) 0.116(5) -0.045(4) 0.010(3) 0.019(3)
C85 0.049(3) 0.049(3) 0.063(3) -0.015(2) 0.002(2) 0.013(2)
C86 0.083(4) 0.047(3) 0.067(3) -0.008(2) -0.021(3) 0.026(3)
C87 0.117(5) 0.052(3) 0.064(3) 0.010(3) 0.001(3) 0.003(3)
C88 0.093(4) 0.058(3) 0.066(3) 0.011(3) 0.024(3) -0.003(3)
C89 0.048(2) 0.052(3) 0.049(2) 0.000(2) 0.0102(19) 0.003(2)
C90 0.045(2) 0.043(2) 0.039(2) -0.0009(17) 0.0087(17) 0.0078(18)

loop_
_geom_bond_atom_site_label_1
_geom_bond_atom_site_label_2
_geom_bond_distance
_geom_bond_site_symmetry_2
_geom_bond_publ_flag
Ni1 O1 2.041(2) . ?
Ni1 O4 2.050(2) . ?
Ni1 N1 2.065(3) . ?
Ni1 O2 2.097(2) . ?
Ni1 O5 2.100(2) . ?
Ni1 Cl1 2.3579(9) . ?
Ni2 O2 2.039(2) . ?
Ni2 O3 2.053(2) . ?
Ni2 N2 2.064(3) . ?
Ni2 O6 2.095(2) . ?
Ni2 O1 2.102(2) . ?
Ni2 Cl2 2.3674(9) . ?
Ni3 O3 2.038(2) . ?
Ni3 O1 2.063(2) . ?
Ni3 N3 2.072(3) . ?
Ni3 O7 2.092(2) . ?
Ni3 O4 2.098(2) . ?
Ni3 Cl3 2.3595(9) . ?
Ni4 O4 2.040(2) . ?
Ni4 O2 2.062(2) . ?
Ni4 N4 2.069(3) . ?
Ni4 O8 2.093(3) . ?
Ni4 O3 2.101(2) . ?
Ni4 Cl4 2.3644(9) . ?
N1 C5 1.344(4) . ?
N1 C1 1.344(4) . ?
N2 C11 1.342(4) . ?
N2 C7 1.344(5) . ?
N3 C13 1.340(5) . ?
N3 C17 1.345(4) . ?
N4 C19 1.341(4) . ?
N4 C23 1.347(4) . ?
O1 C6 1.412(4) . ?
O2 C12 1.413(4) . ?
O3 C18 1.416(4) . ?
O4 C24 1.410(4) . ?
O5 C25 1.432(4) . ?
O6 C34 1.435(4) . ?
O7 C43 1.423(4) . ?
O8 C52 1.408(5) . ?
C1 C2 1.377(5) . ?
C2 C3 1.380(6) . ?
C3 C4 1.375(6) . ?
C4 C5 1.386(5) . ?
C5 C6 1.506(5) . ?
C7 C8 1.370(6) . ?
C8 C9 1.375(6) . ?
C9 C10 1.376(6) . ?
C10 C11 1.386(5) . ?
C11 C12 1.511(5) . ?
C13 C14 1.371(5) . ?
C14 C15 1.385(6) . ?
C15 C16 1.366(6) . ?
C16 C17 1.384(5) . ?
C17 C18 1.506(5) . ?
C19 C20 1.376(5) . ?
C20 C21 1.379(5) . ?
C21 C22 1.381(5) . ?
C22 C23 1.383(5) . ?
C23 C24 1.509(5) . ?
C25 C26 1.508(5) . ?
C26 C27 1.521(5) . ?
C27 C28 1.531(5) . ?
C28 C33 1.527(5) . ?
C28 C29 1.528(5) . ?
C29 C30 1.522(5) . ?
C30 C31 1.527(6) . ?
C31 C32 1.517(6) . ?
C32 C33 1.528(5) . ?
C34 C35 1.513(5) . ?
C35 C36 1.519(5) . ?
C36 C37 1.518(5) . ?
C37 C38 1.522(5) . ?
C37 C42 1.532(5) . ?
C38 C39 1.508(6) . ?
C39 C40 1.543(6) . ?
C40 C41 1.512(7) . ?
C41 C42 1.505(6) . ?
C43 C44 1.505(5) . ?
C44 C45 1.528(5) . ?
C45 C46 1.527(5) . ?
C46 C51 1.521(5) . ?
C46 C47 1.528(5) . ?
C47 C48 1.520(5) . ?
C48 C49 1.528(6) . ?
C49 C50 1.513(6) . ?
C50 C51 1.514(6) . ?
C52 C53A 1.149(11) . ?
C52 C53 1.468(7) . ?
C53 C54 1.523(7) . ?
C53A C54 1.734(12) . ?
C54 C55 1.486(7) . ?
C55 C56 1.474(7) . ?
C55 C60 1.489(7) . ?
C55 C60A 1.711(15) . ?
C56 C57 1.549(8) . ?
C57 C58 1.453(9) . ?
C57 C58A 1.96(3) . ?
C58 C59 1.477(10) . ?
C59 C60 1.509(9) . ?
C58A C59A 1.21(3) . ?
C59A C60A 1.53(3) . ?
Ni5 O9 2.045(2) . ?
Ni5 O10 2.058(2) . ?
Ni5 N5 2.064(3) . ?
Ni5 O11 2.088(2) . ?
Ni5 O9 2.093(2) 2_655 ?
Ni5 Cl5 2.3615(10) . ?
Ni6 O10 2.039(2) . ?
Ni6 O9 2.055(2) 2_655 ?
Ni6 N6 2.066(3) . ?
Ni6 O10 2.092(2) 2_655 ?
Ni6 O12 2.097(3) . ?
Ni6 Cl6 2.3541(10) . ?
N5 C65 1.336(4) . ?
N5 C61 1.350(5) . ?
N6 C71 1.339(5) . ?
N6 C67 1.341(5) . ?
O9 C66 1.409(4) . ?
O9 Ni6 2.055(2) 2_655 ?
O9 Ni5 2.093(2) 2_655 ?
O10 C72 1.406(4) . ?
O10 Ni6 2.092(2) 2_655 ?
O11 C73 1.435(7) . ?
O11 C73A 1.493(10) . ?
O12 C82A 1.437(11) . ?
O12 C82 1.483(8) . ?
C61 C62 1.368(6) . ?
C62 C63 1.376(6) . ?
C63 C64 1.377(6) . ?
C64 C65 1.394(5) . ?
C65 C66 1.513(5) . ?
C67 C68 1.377(6) . ?
C68 C69 1.377(6) . ?
C69 C70 1.377(6) . ?
C70 C71 1.389(5) . ?
C71 C72 1.511(5) . ?
C73 C74 1.560(11) . ?
C74 C75 1.763(13) . ?
C75 C76 1.247(12) . ?
C73A C74A 1.465(13) . ?
C74A C75A 1.878(13) . ?
C75A C76 1.836(12) . ?
C76 C81 1.522(7) . ?
C76 C77 1.531(8) . ?
C77 C78A 1.367(11) . ?
C77 C78 1.662(13) . ?
C78 C79 1.561(16) . ?
C79 C80 1.510(15) . ?
C80 C81 1.647(12) . ?
C78A C79A 1.583(14) . ?
C79A C80A 1.505(14) . ?
C80A C81 1.442(12) . ?
C82 C83 1.490(12) . ?
C83 C84 1.610(8) . ?
C82A C83A 1.484(17) . ?
C83A C84 1.669(11) . ?
C84 C85 1.514(7) . ?
C85 C86 1.500(7) . ?
C85 C90 1.520(5) . ?
C86 C87 1.525(8) . ?
C87 C88 1.516(7) . ?
C88 C89 1.517(6) . ?
C89 C90 1.517(6) . ?
